data_4104458
loop_
_publ_author_name
'Antje Meltzer'
'Carsten Pr\"asang'
'Matthias Driess'

_publ_contact_author_address
;Technische Universit\"at Berlin,
Institute of Chemistry
Strasse des 17. Juni 136, D-10623 Berlin, Germany
;
_publ_contact_author_email matthias.driess@tu-berlin.de
_publ_contact_author_fax +49(0)30-314-29732
_publ_contact_author_name 'Matthias Driess'
_publ_contact_author_phone +49(0)30-314-29731
_publ_section_title
;
 Diketiminate Silicon(II) and Related NHSi Ligands Generated in the
 Coordination Sphere of Nickel(0)
;
_journal_name_full 'Journal of the American Chemical Society'
_journal_page_first 7232
_journal_page_last 7233
_journal_paper_doi 10.1021/ja9026727
_journal_volume 131
_journal_year 2009
_chemical_formula_moiety 'C36 H48 F3 N2 Ni O6 S Si'
_chemical_formula_sum 'C36 H48 F3 N2 Ni O6 S Si'
_chemical_formula_weight 780.62
_chemical_name_common HLSi(OTf)-Ni(CO)3*1/2hexane
_chemical_name_systematic
; 
 ? 
;
_space_group_IT_number 2
_symmetry_cell_setting triclinic
_symmetry_space_group_name_Hall '-P 1'
_symmetry_space_group_name_H-M 'P -1'
_atom_sites_solution_hydrogens geom
_atom_sites_solution_primary direct
_atom_sites_solution_secondary difmap
_audit_creation_method
;
CrysAlis RED, Oxford Diffraction Ltd.,
Version 1.171.32.24 (release 21-04-2008 CrysAlis171 .NET)
(compiled Apr 21 2008,18:23:10)
;
_cell_angle_alpha 105.188(3)
_cell_angle_beta 98.328(2)
_cell_angle_gamma 107.146(3)
_cell_formula_units_Z 2
_cell_length_a 10.8132(3)
_cell_length_b 11.6057(3)
_cell_length_c 17.4222(5)
_cell_measurement_reflns_used 8682
_cell_measurement_temperature 173(2)
_cell_measurement_theta_max 28.8500
_cell_measurement_theta_min 3.0595
_cell_volume 1956.91(11)
_computing_cell_refinement
;
CrysAlis RED, Oxford Diffraction Ltd.,
Version 1.171.32.24 (release 21-04-2008 CrysAlis171 .NET)
(compiled Apr 21 2008,18:23:10)
;
_computing_data_collection
;
CrysAlis CCD, Oxford Diffraction Ltd.,
Version 1.171.32.24 (release 21-04-2008 CrysAlis171 .NET)
(compiled Apr 21 2008,18:23:10)
;
_computing_data_reduction
;
CrysAlis RED, Oxford Diffraction Ltd.,
Version 1.171.32.24 (release 21-04-2008 CrysAlis171 .NET)
(compiled Apr 21 2008,18:23:10)
;
_computing_publication_material 'SHELXL-97 (Sheldrick, 1997)'
_computing_structure_refinement 'SHELXL-97 (Sheldrick, 1997)'
_computing_structure_solution 'SHELXS-97 (Sheldrick, 1990)'
_diffrn_ambient_temperature 173(2)
_diffrn_measured_fraction_theta_full 0.995
_diffrn_measured_fraction_theta_max 0.995
_diffrn_measurement_device_type 'Oxford Diffraction Xcalibur S Sapphire'
_diffrn_measurement_method \w
_diffrn_radiation_monochromator graphite
_diffrn_radiation_source 'Enhance (Mo) X-ray Source'
_diffrn_radiation_type MoK\a
_diffrn_radiation_wavelength 0.71073
_diffrn_reflns_av_R_equivalents 0.0234
_diffrn_reflns_av_sigmaI/netI 0.0397
_diffrn_reflns_limit_h_max 12
_diffrn_reflns_limit_h_min -10
_diffrn_reflns_limit_k_max 13
_diffrn_reflns_limit_k_min -13
_diffrn_reflns_limit_l_max 20
_diffrn_reflns_limit_l_min -20
_diffrn_reflns_number 14196
_diffrn_reflns_theta_full 25.00
_diffrn_reflns_theta_max 25.00
_diffrn_reflns_theta_min 3.07
_exptl_absorpt_coefficient_mu 0.638
_exptl_absorpt_correction_type none
_exptl_crystal_colour yellow
_exptl_crystal_density_diffrn 1.325
_exptl_crystal_description block
_exptl_crystal_F_000 822
_exptl_crystal_size_max 0.25
_exptl_crystal_size_mid 0.2
_exptl_crystal_size_min 0.15
_refine_diff_density_max 0.463
_refine_diff_density_min -0.313
_refine_diff_density_rms 0.050
_refine_ls_extinction_method none
_refine_ls_goodness_of_fit_ref 1.016
_refine_ls_hydrogen_treatment constr
_refine_ls_matrix_type full
_refine_ls_number_parameters 462
_refine_ls_number_reflns 6854
_refine_ls_number_restraints 0
_refine_ls_restrained_S_all 1.016
_refine_ls_R_factor_all 0.0523
_refine_ls_R_factor_gt 0.0364
_refine_ls_shift/su_max 0.001
_refine_ls_shift/su_mean 0.000
_refine_ls_structure_factor_coef Fsqd
_refine_ls_weighting_details 'calc w=1/[\s^2^(Fo^2^)+(0.0464P)^2^+0.2079P] where P=(Fo^2^+2Fc^2^)/3'
_refine_ls_weighting_scheme calc
_refine_ls_wR_factor_gt 0.0791
_refine_ls_wR_factor_ref 0.0836
_reflns_number_gt 5545
_reflns_number_total 6854
_reflns_threshold_expression >2sigma(I)
_cod_data_source_file ja9026727_si_003.cif
_cod_data_source_block m17
_cod_original_cell_volume 1956.91(9)
_cod_database_code 4104458

loop_
_symmetry_equiv_pos_as_xyz
'x, y, z'
'-x, -y, -z'

loop_
_atom_site_label
_atom_site_type_symbol
_atom_site_fract_x
_atom_site_fract_y
_atom_site_fract_z
_atom_site_U_iso_or_equiv
_atom_site_adp_type
_atom_site_occupancy
_atom_site_symmetry_multiplicity
_atom_site_calc_flag
_atom_site_refinement_flags
Ni1 Ni 0.08759(3) 0.33035(3) 0.401129(16) 0.02007(9) Uani 1 1 d .
Si1 Si 0.09609(6) 0.22620(5) 0.27832(3) 0.01495(13) Uani 1 1 d .
N1 N 0.19802(16) 0.29843(15) 0.21791(10) 0.0156(4) Uani 1 1 d .
N2 N 0.12459(17) 0.07657(15) 0.25345(10) 0.0161(4) Uani 1 1 d .
C1 C 0.2706(3) 0.2884(2) 0.08949(14) 0.0328(6) Uani 1 1 d .
H1A H 0.2309 0.3517 0.0821 0.049 Uiso 1 1 calc R
H1B H 0.2535 0.2234 0.0364 0.049 Uiso 1 1 calc R
H1C H 0.3670 0.3303 0.1121 0.049 Uiso 1 1 calc R
C2 C 0.2101(2) 0.22688(19) 0.14709(13) 0.0193(5) Uani 1 1 d .
C3 C 0.1679(2) 0.09407(19) 0.12543(13) 0.0201(5) Uani 1 1 d .
H3 H 0.1597 0.0481 0.0700 0.024 Uiso 1 1 calc R
C4 C 0.1368(2) 0.02337(19) 0.17750(13) 0.0185(5) Uani 1 1 d .
C5 C 0.1175(3) -0.1161(2) 0.14726(14) 0.0282(6) Uani 1 1 d .
H5A H 0.1868 -0.1328 0.1809 0.042 Uiso 1 1 calc R
H5B H 0.1238 -0.1401 0.0901 0.042 Uiso 1 1 calc R
H5C H 0.0295 -0.1661 0.1511 0.042 Uiso 1 1 calc R
C6 C 0.2639(2) 0.43736(19) 0.24449(13) 0.0182(5) Uani 1 1 d .
C7 C 0.3992(2) 0.4896(2) 0.28521(13) 0.0211(5) Uani 1 1 d .
C8 C 0.4607(2) 0.6220(2) 0.31181(15) 0.0299(6) Uani 1 1 d .
H8 H 0.5524 0.6595 0.3395 0.036 Uiso 1 1 calc R
C9 C 0.3901(3) 0.6989(2) 0.29836(16) 0.0339(6) Uani 1 1 d .
H9 H 0.4329 0.7888 0.3173 0.041 Uiso 1 1 calc R
C10 C 0.2575(2) 0.6458(2) 0.25748(15) 0.0302(6) Uani 1 1 d .
H10 H 0.2101 0.7001 0.2487 0.036 Uiso 1 1 calc R
C11 C 0.1913(2) 0.5145(2) 0.22869(13) 0.0224(5) Uani 1 1 d .
C12 C 0.4822(2) 0.4112(2) 0.30426(14) 0.0248(5) Uani 1 1 d .
H12 H 0.4264 0.3190 0.2784 0.030 Uiso 1 1 calc R
C13 C 0.6068(3) 0.4369(3) 0.27029(19) 0.0472(7) Uani 1 1 d .
H13A H 0.5806 0.4215 0.2112 0.071 Uiso 1 1 calc R
H13B H 0.6541 0.3801 0.2803 0.071 Uiso 1 1 calc R
H13C H 0.6655 0.5257 0.2976 0.071 Uiso 1 1 calc R
C14 C 0.5231(3) 0.4391(2) 0.39698(16) 0.0377(6) Uani 1 1 d .
H14A H 0.5767 0.5296 0.4234 0.057 Uiso 1 1 calc R
H14B H 0.5758 0.3873 0.4086 0.057 Uiso 1 1 calc R
H14C H 0.4431 0.4184 0.4182 0.057 Uiso 1 1 calc R
C15 C 0.0467(2) 0.4624(2) 0.18210(15) 0.0272(5) Uani 1 1 d .
H15 H 0.0161 0.3674 0.1663 0.033 Uiso 1 1 calc R
C16 C 0.0303(3) 0.4972(3) 0.10316(16) 0.0428(7) Uani 1 1 d .
H16A H 0.0570 0.5899 0.1169 0.064 Uiso 1 1 calc R
H16B H -0.0632 0.4573 0.0724 0.064 Uiso 1 1 calc R
H16C H 0.0866 0.4665 0.0696 0.064 Uiso 1 1 calc R
C17 C -0.0428(3) 0.5073(3) 0.23416(17) 0.0451(7) Uani 1 1 d .
H17A H -0.0370 0.4790 0.2824 0.068 Uiso 1 1 calc R
H17B H -0.1353 0.4712 0.2017 0.068 Uiso 1 1 calc R
H17C H -0.0136 0.6005 0.2518 0.068 Uiso 1 1 calc R
C18 C 0.1214(2) 0.00309(19) 0.31087(13) 0.0182(5) Uani 1 1 d .
C19 C 0.0000(2) -0.0747(2) 0.31754(14) 0.0236(5) Uani 1 1 d .
C20 C 0.0035(2) -0.1511(2) 0.36723(14) 0.0293(6) Uani 1 1 d .
H20 H -0.0780 -0.2054 0.3721 0.035 Uiso 1 1 calc R
C21 C 0.1212(3) -0.1496(2) 0.40898(15) 0.0333(6) Uani 1 1 d .
H21 H 0.1213 -0.2043 0.4411 0.040 Uiso 1 1 calc R
C22 C 0.2400(2) -0.0684(2) 0.40441(14) 0.0286(5) Uani 1 1 d .
H22 H 0.3214 -0.0666 0.4347 0.034 Uiso 1 1 calc R
C23 C 0.2439(2) 0.01092(19) 0.35659(13) 0.0213(5) Uani 1 1 d .
C24 C -0.1361(2) -0.0808(2) 0.27572(15) 0.0317(6) Uani 1 1 d .
H24 H -0.1219 -0.0198 0.2438 0.038 Uiso 1 1 calc R
C25 C -0.2107(3) -0.0373(3) 0.34009(18) 0.0445(7) Uani 1 1 d .
H25A H -0.2344 -0.1004 0.3684 0.067 Uiso 1 1 calc R
H25B H -0.2921 -0.0290 0.3129 0.067 Uiso 1 1 calc R
H25C H -0.1533 0.0452 0.3799 0.067 Uiso 1 1 calc R
C26 C -0.2208(3) -0.2124(3) 0.21595(18) 0.0480(7) Uani 1 1 d .
H26A H -0.1742 -0.2372 0.1737 0.072 Uiso 1 1 calc R
H26B H -0.3066 -0.2104 0.1901 0.072 Uiso 1 1 calc R
H26C H -0.2362 -0.2744 0.2456 0.072 Uiso 1 1 calc R
C27 C 0.3769(2) 0.1059(2) 0.35842(15) 0.0282(5) Uani 1 1 d .
H27 H 0.3610 0.1856 0.3560 0.034 Uiso 1 1 calc R
C28 C 0.4358(3) 0.0619(3) 0.28566(17) 0.0392(6) Uani 1 1 d .
H28A H 0.4445 -0.0207 0.2829 0.059 Uiso 1 1 calc R
H28B H 0.5239 0.1246 0.2930 0.059 Uiso 1 1 calc R
H28C H 0.3767 0.0537 0.2347 0.059 Uiso 1 1 calc R
C29 C 0.4820(3) 0.1413(3) 0.43798(18) 0.0476(7) Uani 1 1 d .
H29A H 0.5082 0.0678 0.4393 0.071 Uiso 1 1 calc R
H29B H 0.4445 0.1663 0.4850 0.071 Uiso 1 1 calc R
H29C H 0.5603 0.2126 0.4405 0.071 Uiso 1 1 calc R
C30 C 0.1807(2) 0.4973(2) 0.42478(14) 0.0277(5) Uani 1 1 d .
O1 O 0.23781(19) 0.60322(16) 0.44040(11) 0.0427(5) Uani 1 1 d .
C31 C -0.0864(3) 0.3055(2) 0.39111(15) 0.0327(6) Uani 1 1 d .
O2 O -0.19763(19) 0.2887(2) 0.37972(13) 0.0545(6) Uani 1 1 d .
C32 C 0.1604(2) 0.2672(2) 0.47153(14) 0.0271(5) Uani 1 1 d .
O3 O 0.21228(19) 0.22928(18) 0.51584(11) 0.0425(5) Uani 1 1 d .
O4 O -0.06221(14) 0.17085(13) 0.20237(8) 0.0188(3) Uani 1 1 d .
O5 O -0.10019(18) 0.16269(15) 0.05927(9) 0.0349(4) Uani 1 1 d .
O6 O -0.15351(16) -0.03509(14) 0.09359(10) 0.0314(4) Uani 1 1 d .
S1 S -0.13788(6) 0.09637(5) 0.11505(3) 0.02313(14) Uani 1 1 d .
C33 C -0.3015(3) 0.1019(3) 0.12453(17) 0.0421(7) Uani 1 1 d .
F1 F -0.34322(16) 0.04894(19) 0.17869(11) 0.0645(5) Uani 1 1 d .
F2 F -0.29964(17) 0.22050(17) 0.14671(12) 0.0688(5) Uani 1 1 d .
F3 F -0.38697(16) 0.03959(19) 0.05303(11) 0.0736(6) Uani 1 1 d .
C1S C -0.3664(4) 0.2885(3) -0.0533(2) 0.0682(10) Uani 1 1 d .
H1S1 H -0.4450 0.2155 -0.0586 0.102 Uiso 1 1 calc R
H1S2 H -0.2857 0.2749 -0.0304 0.102 Uiso 1 1 calc R
H1S3 H -0.3631 0.2976 -0.1074 0.102 Uiso 1 1 calc R
C2S C -0.3750(3) 0.4094(3) 0.00347(19) 0.0534(8) Uani 1 1 d .
H2S1 H -0.3783 0.3994 0.0579 0.064 Uiso 1 1 calc R
H2S2 H -0.2932 0.4819 0.0106 0.064 Uiso 1 1 calc R
C3S C -0.4942(3) 0.4403(2) -0.02749(16) 0.0423(7) Uani 1 1 d .
H3S1 H -0.5757 0.3673 -0.0348 0.051 Uiso 1 1 calc R
H3S2 H -0.4907 0.4498 -0.0820 0.051 Uiso 1 1 calc R

loop_
_atom_site_aniso_label
_atom_site_aniso_U_11
_atom_site_aniso_U_22
_atom_site_aniso_U_33
_atom_site_aniso_U_23
_atom_site_aniso_U_13
_atom_site_aniso_U_12
Ni1 0.02287(16) 0.02227(16) 0.01382(15) 0.00315(12) 0.00427(12) 0.00849(12)
Si1 0.0170(3) 0.0149(3) 0.0127(3) 0.0044(2) 0.0025(2) 0.0058(2)
N1 0.0189(9) 0.0142(9) 0.0147(9) 0.0055(7) 0.0031(8) 0.0066(7)
N2 0.0194(9) 0.0172(9) 0.0152(9) 0.0086(7) 0.0055(8) 0.0077(7)
C1 0.0504(16) 0.0259(13) 0.0249(13) 0.0115(11) 0.0189(12) 0.0097(12)
C2 0.0218(12) 0.0219(11) 0.0163(11) 0.0075(9) 0.0058(9) 0.0089(9)
C3 0.0285(12) 0.0190(11) 0.0134(11) 0.0037(9) 0.0071(10) 0.0097(10)
C4 0.0193(11) 0.0167(11) 0.0189(11) 0.0040(9) 0.0040(9) 0.0073(9)
C5 0.0445(15) 0.0185(12) 0.0257(13) 0.0075(10) 0.0122(12) 0.0147(11)
C6 0.0255(12) 0.0150(10) 0.0169(11) 0.0075(9) 0.0087(10) 0.0073(9)
C7 0.0239(12) 0.0204(11) 0.0198(12) 0.0081(10) 0.0072(10) 0.0068(10)
C8 0.0255(13) 0.0248(12) 0.0343(14) 0.0100(11) 0.0033(11) 0.0031(10)
C9 0.0393(15) 0.0154(11) 0.0409(15) 0.0085(11) 0.0049(13) 0.0035(11)
C10 0.0377(15) 0.0189(12) 0.0370(15) 0.0127(11) 0.0052(12) 0.0127(11)
C11 0.0283(12) 0.0209(11) 0.0198(12) 0.0087(10) 0.0053(10) 0.0096(10)
C12 0.0215(12) 0.0224(12) 0.0290(13) 0.0080(10) 0.0038(10) 0.0068(10)
C13 0.0368(16) 0.0536(18) 0.068(2) 0.0302(16) 0.0256(15) 0.0249(14)
C14 0.0384(15) 0.0290(13) 0.0366(15) 0.0087(12) -0.0051(12) 0.0068(12)
C15 0.0292(13) 0.0201(12) 0.0334(14) 0.0118(11) 0.0020(11) 0.0100(10)
C16 0.0422(16) 0.0492(17) 0.0372(16) 0.0213(14) -0.0031(13) 0.0157(14)
C17 0.0345(15) 0.0554(18) 0.0489(18) 0.0166(15) 0.0092(14) 0.0213(14)
C18 0.0266(12) 0.0154(10) 0.0167(11) 0.0076(9) 0.0078(10) 0.0099(9)
C19 0.0293(13) 0.0209(11) 0.0227(12) 0.0092(10) 0.0082(10) 0.0089(10)
C20 0.0339(14) 0.0258(13) 0.0320(14) 0.0155(11) 0.0125(12) 0.0080(11)
C21 0.0499(17) 0.0314(14) 0.0326(14) 0.0220(12) 0.0158(13) 0.0210(13)
C22 0.0329(14) 0.0306(13) 0.0278(13) 0.0141(11) 0.0047(11) 0.0162(11)
C23 0.0275(12) 0.0198(11) 0.0201(12) 0.0077(10) 0.0066(10) 0.0117(10)
C24 0.0241(13) 0.0324(13) 0.0392(15) 0.0229(12) 0.0050(11) 0.0019(11)
C25 0.0326(15) 0.0471(17) 0.063(2) 0.0265(15) 0.0159(14) 0.0172(13)
C26 0.0348(15) 0.0455(17) 0.0462(18) 0.0154(14) -0.0037(14) -0.0053(13)
C27 0.0249(13) 0.0288(13) 0.0364(14) 0.0175(11) 0.0046(11) 0.0125(10)
C28 0.0307(14) 0.0475(16) 0.0532(18) 0.0280(14) 0.0171(13) 0.0198(13)
C29 0.0319(15) 0.0529(18) 0.0551(19) 0.0281(15) -0.0065(14) 0.0092(13)
C30 0.0357(14) 0.0310(14) 0.0163(12) 0.0048(11) 0.0036(11) 0.0153(12)
O1 0.0593(13) 0.0232(10) 0.0344(11) 0.0036(8) 0.0029(9) 0.0076(9)
C31 0.0375(16) 0.0358(14) 0.0266(14) 0.0066(11) 0.0139(12) 0.0153(12)
O2 0.0289(11) 0.0732(15) 0.0672(15) 0.0210(12) 0.0170(10) 0.0248(10)
C32 0.0291(13) 0.0312(13) 0.0171(12) 0.0056(11) 0.0062(11) 0.0068(11)
O3 0.0507(12) 0.0557(12) 0.0307(10) 0.0260(9) 0.0074(9) 0.0229(10)
O4 0.0202(8) 0.0204(8) 0.0149(8) 0.0044(6) 0.0022(6) 0.0077(6)
O5 0.0515(11) 0.0332(9) 0.0180(9) 0.0098(7) 0.0026(8) 0.0132(8)
O6 0.0400(10) 0.0212(8) 0.0249(9) 0.0014(7) 0.0018(8) 0.0072(7)
S1 0.0259(3) 0.0227(3) 0.0156(3) 0.0030(2) -0.0017(2) 0.0071(2)
C33 0.0283(15) 0.0517(18) 0.0363(16) 0.0040(14) -0.0069(13) 0.0156(13)
F1 0.0324(9) 0.0980(14) 0.0662(12) 0.0303(11) 0.0209(9) 0.0193(9)
F2 0.0501(11) 0.0671(12) 0.0864(14) 0.0050(10) 0.0005(10) 0.0414(10)
F3 0.0374(10) 0.0972(15) 0.0551(12) 0.0008(10) -0.0266(9) 0.0180(10)
C1S 0.077(3) 0.067(2) 0.071(2) 0.025(2) 0.026(2) 0.032(2)
C2S 0.0458(18) 0.066(2) 0.0508(19) 0.0231(17) 0.0116(15) 0.0195(16)
C3S 0.0376(15) 0.0457(16) 0.0381(16) 0.0178(13) 0.0085(13) 0.0033(13)

loop_
_atom_type_symbol
_atom_type_description
_atom_type_scat_dispersion_real
_atom_type_scat_dispersion_imag
_atom_type_scat_source
C C 0.0033 0.0016 'International Tables Vol C Tables 4.2.6.8 and 6.1.1.4'
H H 0.0000 0.0000 'International Tables Vol C Tables 4.2.6.8 and 6.1.1.4'
N N 0.0061 0.0033 'International Tables Vol C Tables 4.2.6.8 and 6.1.1.4'
O O 0.0106 0.0060 'International Tables Vol C Tables 4.2.6.8 and 6.1.1.4'
F F 0.0171 0.0103 'International Tables Vol C Tables 4.2.6.8 and 6.1.1.4'
S S 0.1246 0.1234 'International Tables Vol C Tables 4.2.6.8 and 6.1.1.4'
Si Si 0.0817 0.0704 'International Tables Vol C Tables 4.2.6.8 and 6.1.1.4'
Ni Ni 0.3393 1.1124 'International Tables Vol C Tables 4.2.6.8 and 6.1.1.4'

loop_
_geom_angle_atom_site_label_1
_geom_angle_atom_site_label_2
_geom_angle_atom_site_label_3
_geom_angle
_geom_angle_site_symmetry_3
C32 Ni1 C31 116.11(11) .
C32 Ni1 C30 110.44(10) .
C31 Ni1 C30 110.04(11) .
C32 Ni1 Si1 107.21(7) .
C31 Ni1 Si1 103.39(8) .
C30 Ni1 Si1 109.22(7) .
N2 Si1 N1 97.73(8) .
N2 Si1 O4 96.61(7) .
N1 Si1 O4 95.84(7) .
N2 Si1 Ni1 123.77(6) .
N1 Si1 Ni1 123.66(6) .
O4 Si1 Ni1 112.97(5) .
C2 N1 C6 119.29(16) .
C2 N1 Si1 120.75(14) .
C6 N1 Si1 119.91(13) .
C4 N2 C18 118.06(16) .
C4 N2 Si1 119.66(13) .
C18 N2 Si1 121.99(13) .
N1 C2 C3 121.40(18) .
N1 C2 C1 120.28(18) .
C3 C2 C1 118.33(19) .
C4 C3 C2 125.96(19) .
N2 C4 C3 121.82(18) .
N2 C4 C5 120.10(18) .
C3 C4 C5 118.08(19) .
C7 C6 C11 121.58(19) .
C7 C6 N1 118.44(18) .
C11 C6 N1 119.97(19) .
C8 C7 C6 118.18(19) .
C8 C7 C12 117.9(2) .
C6 C7 C12 123.86(19) .
C9 C8 C7 120.9(2) .
C8 C9 C10 120.1(2) .
C9 C10 C11 121.6(2) .
C10 C11 C6 117.6(2) .
C10 C11 C15 118.86(19) .
C6 C11 C15 123.57(19) .
C7 C12 C13 111.99(19) .
C7 C12 C14 110.08(19) .
C13 C12 C14 109.6(2) .
C11 C15 C17 112.3(2) .
C11 C15 C16 111.25(19) .
C17 C15 C16 110.0(2) .
C19 C18 C23 121.44(19) .
C19 C18 N2 120.52(19) .
C23 C18 N2 118.01(18) .
C20 C19 C18 117.9(2) .
C20 C19 C24 117.3(2) .
C18 C19 C24 124.76(19) .
C21 C20 C19 121.5(2) .
C20 C21 C22 119.8(2) .
C21 C22 C23 121.8(2) .
C22 C23 C18 117.4(2) .
C22 C23 C27 119.8(2) .
C18 C23 C27 122.73(19) .
C19 C24 C26 113.0(2) .
C19 C24 C25 110.2(2) .
C26 C24 C25 110.3(2) .
C23 C27 C29 112.4(2) .
C23 C27 C28 114.1(2) .
C29 C27 C28 108.5(2) .
O1 C30 Ni1 178.8(2) .
O2 C31 Ni1 175.8(2) .
O3 C32 Ni1 176.9(2) .
S1 O4 Si1 146.26(10) .
O5 S1 O6 118.70(10) .
O5 S1 O4 112.82(9) .
O6 S1 O4 113.10(9) .
O5 S1 C33 106.01(12) .
O6 S1 C33 105.07(12) .
O4 S1 C33 98.37(11) .
F3 C33 F1 108.7(2) .
F3 C33 F2 108.1(2) .
F1 C33 F2 108.8(2) .
F3 C33 S1 109.0(2) .
F1 C33 S1 111.15(19) .
F2 C33 S1 111.13(19) .
C3S C2S C1S 113.5(3) .
C2S C3S C3S 114.9(3) 2_465

loop_
_geom_bond_atom_site_label_1
_geom_bond_atom_site_label_2
_geom_bond_distance
_geom_bond_site_symmetry_2
Ni1 C32 1.787(2) .
Ni1 C31 1.792(3) .
Ni1 C30 1.803(3) .
Ni1 Si1 2.1942(6) .
Si1 N2 1.8051(17) .
Si1 N1 1.8108(17) .
Si1 O4 1.8286(15) .
N1 C2 1.343(3) .
N1 C6 1.469(2) .
N2 C4 1.349(3) .
N2 C18 1.473(2) .
C1 C2 1.495(3) .
C2 C3 1.399(3) .
C3 C4 1.387(3) .
C4 C5 1.504(3) .
C6 C7 1.402(3) .
C6 C11 1.405(3) .
C7 C8 1.398(3) .
C7 C12 1.515(3) .
C8 C9 1.376(3) .
C9 C10 1.376(3) .
C10 C11 1.393(3) .
C11 C15 1.512(3) .
C12 C13 1.530(3) .
C12 C14 1.531(3) .
C15 C17 1.528(3) .
C15 C16 1.532(3) .
C18 C19 1.397(3) .
C18 C23 1.408(3) .
C19 C20 1.397(3) .
C19 C24 1.517(3) .
C20 C21 1.365(3) .
C21 C22 1.378(3) .
C22 C23 1.390(3) .
C23 C27 1.523(3) .
C24 C26 1.524(3) .
C24 C25 1.540(4) .
C27 C29 1.533(3) .
C27 C28 1.536(3) .
C30 O1 1.138(3) .
C31 O2 1.138(3) .
C32 O3 1.141(3) .
O4 S1 1.5048(15) .
O5 S1 1.4230(16) .
O6 S1 1.4236(16) .
S1 C33 1.819(3) .
C33 F3 1.315(3) .
C33 F1 1.317(3) .
C33 F2 1.321(3) .
C1S C2S 1.527(4) .
C2S C3S 1.500(4) .
C3S C3S 1.516(5) 2_465
